data_4327227
loop_
_publ_author_name
'Miao Du'
'Xiu-Juan Jiang'
'Xiao-Jun Zhao'

_publ_contact_author
;
  Miao Du
  College of Chemistry and Life Science, Tianjin Normal University, 
  Tianjin 300074, P. R. China
;
_publ_contact_author_email dumiao@public.tpt.tj.cn
_publ_section_title
;
 Molecular Tectonics of Mixed-Ligand Metal-Organic Frameworks: Positional
 Isomeric Effect, Metal-Directed Assembly, and Structural Diversification
;
_journal_name_full 'Inorganic Chemistry'
_journal_page_first 3984
_journal_page_last 3995
_journal_paper_doi 10.1021/ic062098+
_journal_volume 46
_journal_year 2007
_chemical_formula_sum 'C20 H20 Co N6 O7'
_chemical_formula_weight 515.35
_chemical_name_systematic
; 
 ? 
;
_space_group_IT_number 2
_symmetry_cell_setting triclinic
_symmetry_space_group_name_Hall '-P 1'
_symmetry_space_group_name_H-M 'P -1'
_atom_sites_solution_hydrogens geom
_atom_sites_solution_primary direct
_atom_sites_solution_secondary difmap
_audit_creation_method SHELXL-97
_cell_angle_alpha 81.271(2)
_cell_angle_beta 78.165(2)
_cell_angle_gamma 78.788(2)
_cell_formula_units_Z 2
_cell_length_a 8.5894(16)
_cell_length_b 10.0957(18)
_cell_length_c 13.979(3)
_cell_measurement_reflns_used 1795
_cell_measurement_temperature 293(2)
_cell_measurement_theta_max 24.13
_cell_measurement_theta_min 2.64
_cell_volume 1155.9(4)
_computing_cell_refinement 'Bruker APEX II'
_computing_data_collection 'Bruker APEX II'
_computing_data_reduction 'Bruker SAINT'
_computing_molecular_graphics 'Bruker SHELXTL'
_computing_publication_material 'Bruker SHELXTL'
_computing_structure_refinement 'SHELXL-97 (Sheldrick, 1997)'
_computing_structure_solution 'SHELXS-97 (Sheldrick, 1990)'
_diffrn_ambient_temperature 273(2)
_diffrn_measured_fraction_theta_full 0.986
_diffrn_measured_fraction_theta_max 0.986
_diffrn_measurement_device_type 'APEX II CCD area detector'
_diffrn_measurement_method 'phi and omega scans'
_diffrn_radiation_monochromator graphite
_diffrn_radiation_source 'fine-focus sealed tube'
_diffrn_radiation_type MoK\a
_diffrn_radiation_wavelength 0.71073
_diffrn_reflns_av_R_equivalents 0.0215
_diffrn_reflns_av_sigmaI/netI 0.0455
_diffrn_reflns_limit_h_max 9
_diffrn_reflns_limit_h_min -10
_diffrn_reflns_limit_k_max 10
_diffrn_reflns_limit_k_min -12
_diffrn_reflns_limit_l_max 16
_diffrn_reflns_limit_l_min -13
_diffrn_reflns_number 6293
_diffrn_reflns_theta_full 25.01
_diffrn_reflns_theta_max 25.01
_diffrn_reflns_theta_min 2.07
_exptl_absorpt_coefficient_mu 0.796
_exptl_absorpt_correction_T_max 1.000000
_exptl_absorpt_correction_T_min 0.753768
_exptl_absorpt_correction_type multi-scan
_exptl_absorpt_process_details SADABS
_exptl_crystal_colour Pink
_exptl_crystal_density_diffrn 1.481
_exptl_crystal_density_meas ?
_exptl_crystal_description Prism
_exptl_crystal_F_000 530
_exptl_crystal_size_max 0.42
_exptl_crystal_size_mid 0.21
_exptl_crystal_size_min 0.20
_refine_diff_density_max 0.633
_refine_diff_density_min -0.408
_refine_diff_density_rms 0.082
_refine_ls_extinction_method none
_refine_ls_goodness_of_fit_ref 1.075
_refine_ls_hydrogen_treatment constr
_refine_ls_matrix_type full
_refine_ls_number_parameters 325
_refine_ls_number_reflns 4013
_refine_ls_number_restraints 24
_refine_ls_restrained_S_all 1.095
_refine_ls_R_factor_all 0.0536
_refine_ls_R_factor_gt 0.0414
_refine_ls_shift/su_max 0.001
_refine_ls_shift/su_mean 0.000
_refine_ls_structure_factor_coef Fsqd
_refine_ls_weighting_details 'calc w=1/[\s^2^(Fo^2^)+(0.0836P)^2^+0.3352P] where P=(Fo^2^+2Fc^2^)/3'
_refine_ls_weighting_scheme calc
_refine_ls_wR_factor_gt 0.1301
_refine_ls_wR_factor_ref 0.1351
_reflns_number_gt 3213
_reflns_number_total 4013
_reflns_threshold_expression >2sigma(I)
_cod_data_source_file ic0620982B2B-file002_3.cif
_cod_data_source_block 3
_cod_depositor_comments
;
The following automatic conversions were performed:

'_exptl_crystal_density_meas' value 'none' was changed to '?' - the
value is perceived as not measured.

Automatic conversion script
Id: cif_fix_values 3008 2015-01-20 13:52:24Z robertas 
;
_cod_database_code 4327227

loop_
_symmetry_equiv_pos_as_xyz
'x, y, z'
'-x, -y, -z'

loop_
_atom_site_label
_atom_site_type_symbol
_atom_site_fract_x
_atom_site_fract_y
_atom_site_fract_z
_atom_site_U_iso_or_equiv
_atom_site_adp_type
_atom_site_occupancy
_atom_site_symmetry_multiplicity
_atom_site_calc_flag
_atom_site_refinement_flags
Co1 Co 0.62920(5) 0.62608(4) 0.54738(3) 0.01890(17) Uani 1 1 d .
O1 O 0.8049(3) 0.7092(2) 0.61191(19) 0.0323(6) Uani 1 1 d .
O2 O 0.6301(3) 0.8404(2) 0.53049(18) 0.0272(6) Uani 1 1 d .
O3 O 0.5785(3) 1.3427(2) 0.50661(19) 0.0318(6) Uani 1 1 d .
O4 O 0.7269(3) 1.4307(2) 0.58424(17) 0.0268(5) Uani 1 1 d .
N1 N 0.4734(3) 0.6341(3) 0.6890(2) 0.0270(7) Uani 1 1 d .
N2 N -0.0391(4) 0.7080(4) 0.9362(2) 0.0401(8) Uani 1 1 d .
N3 N -0.1331(4) 0.7073(4) 1.0294(2) 0.0401(8) Uani 1 1 d .
N4 N 0.1171(3) 0.6224(3) 1.0433(2) 0.0294(7) Uani 1 1 d .
N5 N 0.2567(4) 0.5785(4) 1.0844(2) 0.0471(9) Uani 1 1 d .
H5A H 0.2771 0.4902 1.1060 0.057 Uiso 1 1 d R
H5B H 0.3418 0.6224 1.0766 0.057 Uiso 1 1 d R
N6 N -0.2383(3) 0.6287(3) 1.3986(2) 0.0245(6) Uani 1 1 d .
C1 C 0.2444(4) 0.6479(4) 0.8618(3) 0.0290(8) Uani 1 1 d .
C2 C 0.3655(4) 0.5371(4) 0.8503(3) 0.0326(9) Uani 1 1 d .
H2 H 0.3725 0.4652 0.9003 0.039 Uiso 1 1 calc R
C3 C 0.4766(4) 0.5340(4) 0.7634(3) 0.0302(8) Uani 1 1 d .
H3 H 0.5577 0.4585 0.7564 0.036 Uiso 1 1 calc R
C4 C 0.3573(5) 0.7425(4) 0.7016(3) 0.0382(9) Uani 1 1 d .
H4 H 0.3543 0.8141 0.6512 0.046 Uiso 1 1 calc R
C5 C 0.2421(5) 0.7532(4) 0.7856(3) 0.0379(10) Uani 1 1 d .
H5 H 0.1632 0.8304 0.7912 0.046 Uiso 1 1 calc R
C6 C 0.1105(4) 0.6578(4) 0.9458(3) 0.0309(8) Uani 1 1 d .
C7 C -0.0368(4) 0.6575(4) 1.0930(3) 0.0304(8) Uani 1 1 d .
C8 C -0.0964(4) 0.6458(4) 1.2000(3) 0.0277(8) Uani 1 1 d .
C9 C -0.2250(4) 0.7423(4) 1.2349(3) 0.0326(9) Uani 1 1 d .
H9 H -0.2666 0.8143 1.1923 0.039 Uiso 1 1 calc R
C10 C -0.2906(4) 0.7300(4) 1.3336(3) 0.0312(8) Uani 1 1 d .
H10 H -0.3763 0.7961 1.3564 0.037 Uiso 1 1 calc R
C11 C -0.1125(4) 0.5359(3) 1.3642(3) 0.0277(8) Uani 1 1 d .
H11 H -0.0733 0.4646 1.4081 0.033 Uiso 1 1 calc R
C12 C -0.0389(4) 0.5419(4) 1.2666(3) 0.0305(8) Uani 1 1 d .
H12 H 0.0490 0.4764 1.2459 0.037 Uiso 1 1 calc R
C13 C 0.7431(4) 0.8252(3) 0.5775(2) 0.0224(7) Uani 1 1 d .
C14 C 0.8031(4) 0.9490(3) 0.5937(3) 0.0253(8) Uani 1 1 d .
C15 C 0.7210(4) 1.0781(3) 0.5671(2) 0.0221(7) Uani 1 1 d .
H15 H 0.6310 1.0876 0.5378 0.027 Uiso 1 1 calc R
C16 C 0.7733(4) 1.1928(3) 0.5844(2) 0.0231(7) Uani 1 1 d .
C17 C 0.6852(4) 1.3324(3) 0.5567(2) 0.0210(7) Uani 1 1 d .
C18 C 0.9106(5) 1.1774(4) 0.6259(3) 0.0401(10) Uani 1 1 d .
H18 H 0.9458 1.2536 0.6382 0.048 Uiso 1 1 calc R
C19 C 0.9954(5) 1.0483(4) 0.6489(4) 0.0500(12) Uani 1 1 d .
H19 H 1.0896 1.0384 0.6741 0.060 Uiso 1 1 calc R
C20 C 0.9397(5) 0.9345(4) 0.6344(3) 0.0392(10) Uani 1 1 d .
H20 H 0.9945 0.8482 0.6520 0.047 Uiso 1 1 calc R
O5 O 0.7163(4) 0.7237(4) 0.8228(3) 0.0727(11) Uani 1 1 d .
H5WA H 0.7339 0.7205 0.7611 0.109 Uiso 1 1 d R
H5WB H 0.7960 0.7318 0.8476 0.109 Uiso 1 1 d R
O6 O 0.1590(14) 0.9477(11) 1.0043(9) 0.144(4) Uani 0.50 1 d PU
H6WA H 0.2435 0.9836 0.9858 0.216 Uiso 0.50 1 d PR
H6WB H 0.0816 0.9793 0.9736 0.216 Uiso 0.50 1 d PR
O7 O 0.4866(13) 0.9721(11) 0.8529(8) 0.134(4) Uani 0.50 1 d PU
H7WA H 0.5541 1.0265 0.8429 0.201 Uiso 0.50 1 d PR
H7WB H 0.4277 0.9657 0.9096 0.201 Uiso 0.50 1 d PR
O8 O 0.4955(14) 0.7791(13) 0.0193(10) 0.159(5) Uani 0.50 1 d PU
O9 O 0.3286(19) 0.8210(15) 0.1618(10) 0.175(5) Uani 0.50 1 d PU

loop_
_atom_site_aniso_label
_atom_site_aniso_U_11
_atom_site_aniso_U_22
_atom_site_aniso_U_33
_atom_site_aniso_U_23
_atom_site_aniso_U_13
_atom_site_aniso_U_12
Co1 0.0224(3) 0.0133(2) 0.0208(3) -0.00209(17) -0.00391(18) -0.00255(17)
O1 0.0397(15) 0.0125(12) 0.0467(16) -0.0019(11) -0.0158(13) -0.0023(11)
O2 0.0308(14) 0.0195(12) 0.0342(14) -0.0035(10) -0.0113(11) -0.0054(10)
O3 0.0309(14) 0.0225(13) 0.0447(16) -0.0008(11) -0.0180(12) -0.0018(11)
O4 0.0379(14) 0.0130(11) 0.0315(14) -0.0039(10) -0.0106(11) -0.0034(10)
N1 0.0273(16) 0.0269(16) 0.0243(16) -0.0025(13) -0.0013(13) -0.0024(13)
N2 0.0321(19) 0.060(2) 0.0212(16) -0.0016(15) -0.0005(14) 0.0012(16)
N3 0.0304(18) 0.061(2) 0.0231(17) -0.0019(15) -0.0021(14) 0.0014(16)
N4 0.0268(16) 0.0370(17) 0.0213(15) -0.0008(13) -0.0021(13) -0.0023(14)
N5 0.0243(18) 0.070(3) 0.044(2) 0.0103(18) -0.0119(15) -0.0060(17)
N6 0.0269(16) 0.0224(15) 0.0234(15) -0.0019(12) -0.0033(12) -0.0039(12)
C1 0.0259(19) 0.037(2) 0.0239(19) -0.0030(16) -0.0043(15) -0.0044(16)
C2 0.031(2) 0.037(2) 0.0238(19) 0.0051(16) -0.0032(16) -0.0011(17)
C3 0.028(2) 0.032(2) 0.0272(19) 0.0002(16) -0.0040(15) 0.0004(16)
C4 0.044(2) 0.033(2) 0.027(2) 0.0043(17) 0.0025(18) 0.0028(18)
C5 0.036(2) 0.036(2) 0.030(2) -0.0011(17) 0.0028(17) 0.0087(18)
C6 0.030(2) 0.037(2) 0.0231(19) -0.0017(16) -0.0029(15) -0.0023(16)
C7 0.028(2) 0.037(2) 0.0219(19) -0.0047(16) 0.0013(15) -0.0024(16)
C8 0.0279(19) 0.032(2) 0.0240(19) -0.0032(15) -0.0020(15) -0.0086(16)
C9 0.034(2) 0.033(2) 0.026(2) 0.0019(16) -0.0025(16) 0.0002(17)
C10 0.030(2) 0.0291(19) 0.028(2) -0.0012(16) 0.0005(16) 0.0023(16)
C11 0.031(2) 0.0240(18) 0.0270(19) -0.0022(15) -0.0041(16) -0.0035(15)
C12 0.029(2) 0.031(2) 0.028(2) -0.0069(16) 0.0020(16) -0.0012(16)
C13 0.0237(18) 0.0162(17) 0.0263(18) -0.0047(14) -0.0002(15) -0.0041(14)
C14 0.0280(19) 0.0178(17) 0.0311(19) -0.0039(14) -0.0069(15) -0.0038(14)
C15 0.0240(18) 0.0180(16) 0.0262(18) -0.0033(13) -0.0066(14) -0.0049(14)
C16 0.0255(18) 0.0165(17) 0.0276(19) -0.0010(14) -0.0063(15) -0.0037(14)
C17 0.0225(18) 0.0163(16) 0.0216(17) -0.0030(13) 0.0012(14) -0.0023(13)
C18 0.045(2) 0.0191(18) 0.065(3) -0.0017(18) -0.030(2) -0.0102(17)
C19 0.050(3) 0.025(2) 0.087(4) 0.000(2) -0.045(3) -0.0064(19)
C20 0.038(2) 0.0210(19) 0.062(3) -0.0005(18) -0.025(2) 0.0001(16)
O5 0.061(2) 0.099(3) 0.062(2) -0.008(2) -0.0244(19) -0.012(2)
O6 0.150(8) 0.102(7) 0.195(9) -0.031(6) -0.052(7) -0.025(6)
O7 0.118(7) 0.119(7) 0.156(8) -0.035(6) -0.036(6) 0.027(6)
O8 0.127(7) 0.132(8) 0.184(9) 0.030(7) 0.006(7) -0.014(6)
O9 0.204(10) 0.173(9) 0.140(8) -0.027(7) -0.024(7) -0.012(8)

loop_
_atom_type_symbol
_atom_type_description
_atom_type_scat_dispersion_real
_atom_type_scat_dispersion_imag
_atom_type_scat_source
C C 0.0033 0.0016 'International Tables Vol C Tables 4.2.6.8 and 6.1.1.4'
H H 0.0000 0.0000 'International Tables Vol C Tables 4.2.6.8 and 6.1.1.4'
N N 0.0061 0.0033 'International Tables Vol C Tables 4.2.6.8 and 6.1.1.4'
O O 0.0106 0.0060 'International Tables Vol C Tables 4.2.6.8 and 6.1.1.4'
Co Co 0.3494 0.9721 'International Tables Vol C Tables 4.2.6.8 and 6.1.1.4'

loop_
_geom_angle_atom_site_label_1
_geom_angle_atom_site_label_2
_geom_angle_atom_site_label_3
_geom_angle
_geom_angle_site_symmetry_1
_geom_angle_site_symmetry_3
O4 Co1 O3 116.67(9) 1_545 2_676
O4 Co1 O2 152.29(10) 1_545 .
O3 Co1 O2 91.02(9) 2_676 .
O4 Co1 N1 91.63(10) 1_545 .
O3 Co1 N1 85.05(11) 2_676 .
O2 Co1 N1 91.86(10) . .
O4 Co1 N6 92.82(10) 1_545 1_654
O3 Co1 N6 88.81(11) 2_676 1_654
O2 Co1 N6 86.35(10) . 1_654
N1 Co1 N6 173.57(10) . 1_654
O4 Co1 O1 93.23(9) 1_545 .
O3 Co1 O1 149.17(9) 2_676 .
O2 Co1 O1 59.55(8) . .
N1 Co1 O1 86.84(10) . .
N6 Co1 O1 97.54(10) 1_654 .
C13 O1 Co1 87.07(19) . .
C13 O2 Co1 92.22(19) . .
C17 O3 Co1 167.0(2) . 2_676
C17 O4 Co1 122.7(2) . 1_565
C4 N1 C3 117.1(3) . .
C4 N1 Co1 118.0(2) . .
C3 N1 Co1 124.7(2) . .
C6 N2 N3 108.0(3) . .
C7 N3 N2 107.4(3) . .
C6 N4 C7 106.0(3) . .
C6 N4 N5 126.6(3) . .
C7 N4 N5 126.8(3) . .
N4 N5 H5A 116.2 . .
N4 N5 H5B 127.0 . .
H5A N5 H5B 114.5 . .
C10 N6 C11 116.9(3) . .
C10 N6 Co1 116.5(2) . 1_456
C11 N6 Co1 126.6(2) . 1_456
C2 C1 C5 117.8(3) . .
C2 C1 C6 124.4(3) . .
C5 C1 C6 117.6(3) . .
C1 C2 C3 119.1(3) . .
C1 C2 H2 120.4 . .
C3 C2 H2 120.4 . .
N1 C3 C2 123.4(3) . .
N1 C3 H3 118.3 . .
C2 C3 H3 118.3 . .
N1 C4 C5 123.1(3) . .
N1 C4 H4 118.4 . .
C5 C4 H4 118.4 . .
C4 C5 C1 119.5(4) . .
C4 C5 H5 120.3 . .
C1 C5 H5 120.3 . .
N2 C6 N4 109.2(3) . .
N2 C6 C1 122.9(3) . .
N4 C6 C1 127.9(3) . .
N3 C7 N4 109.3(3) . .
N3 C7 C8 122.0(3) . .
N4 C7 C8 128.7(3) . .
C12 C8 C9 118.0(3) . .
C12 C8 C7 124.7(3) . .
C9 C8 C7 117.2(3) . .
C10 C9 C8 118.9(3) . .
C10 C9 H9 120.5 . .
C8 C9 H9 120.5 . .
N6 C10 C9 123.7(3) . .
N6 C10 H10 118.1 . .
C9 C10 H10 118.1 . .
N6 C11 C12 122.9(3) . .
N6 C11 H11 118.6 . .
C12 C11 H11 118.6 . .
C11 C12 C8 119.5(3) . .
C11 C12 H12 120.3 . .
C8 C12 H12 120.3 . .
O2 C13 O1 121.2(3) . .
O2 C13 C14 118.9(3) . .
O1 C13 C14 119.9(3) . .
C20 C14 C15 120.1(3) . .
C20 C14 C13 120.1(3) . .
C15 C14 C13 119.8(3) . .
C14 C15 C16 120.1(3) . .
C14 C15 H15 119.9 . .
C16 C15 H15 119.9 . .
C18 C16 C15 119.4(3) . .
C18 C16 C17 119.9(3) . .
C15 C16 C17 120.6(3) . .
O3 C17 O4 124.7(3) . .
O3 C17 C16 117.8(3) . .
O4 C17 C16 117.4(3) . .
C16 C18 C19 120.1(3) . .
C16 C18 H18 120.0 . .
C19 C18 H18 120.0 . .
C20 C19 C18 120.1(4) . .
C20 C19 H19 119.9 . .
C18 C19 H19 119.9 . .
C14 C20 C19 120.1(3) . .
C14 C20 H20 120.0 . .
C19 C20 H20 120.0 . .
H5WA O5 H5WB 116.4 . .
H6WA O6 H6WB 116.5 . .
H7WA O7 H7WB 116.7 . .

loop_
_geom_bond_atom_site_label_1
_geom_bond_atom_site_label_2
_geom_bond_distance
_geom_bond_site_symmetry_2
Co1 O4 2.021(2) 1_545
Co1 O3 2.028(2) 2_676
Co1 O2 2.142(2) .
Co1 N1 2.153(3) .
Co1 N6 2.155(3) 1_654
Co1 O1 2.254(2) .
O1 C13 1.255(4) .
O2 C13 1.253(4) .
O3 C17 1.243(4) .
O3 Co1 2.028(2) 2_676
O4 C17 1.254(4) .
O4 Co1 2.021(2) 1_565
N1 C4 1.336(5) .
N1 C3 1.337(4) .
N2 C6 1.312(5) .
N2 N3 1.384(4) .
N3 C7 1.316(5) .
N4 C6 1.366(4) .
N4 C7 1.368(4) .
N4 N5 1.400(4) .
N5 H5A 0.8927 .
N5 H5B 0.9067 .
N6 C10 1.334(4) .
N6 C11 1.344(4) .
N6 Co1 2.155(3) 1_456
C1 C2 1.376(5) .
C1 C5 1.387(5) .
C1 C6 1.465(5) .
C2 C3 1.382(5) .
C2 H2 0.9300 .
C3 H3 0.9300 .
C4 C5 1.375(5) .
C4 H4 0.9300 .
C5 H5 0.9300 .
C7 C8 1.472(5) .
C8 C12 1.380(5) .
C8 C9 1.382(5) .
C9 C10 1.377(5) .
C9 H9 0.9300 .
C10 H10 0.9300 .
C11 C12 1.378(5) .
C11 H11 0.9300 .
C12 H12 0.9300 .
C13 C14 1.505(5) .
C14 C20 1.379(5) .
C14 C15 1.392(5) .
C15 C16 1.390(4) .
C15 H15 0.9300 .
C16 C18 1.390(5) .
C16 C17 1.500(4) .
C18 C19 1.390(5) .
C18 H18 0.9300 .
C19 C20 1.383(5) .
C19 H19 0.9300 .
C20 H20 0.9300 .
O5 H5WA 0.8502 .
O5 H5WB 0.8500 .
O6 H6WA 0.8498 .
O6 H6WB 0.8494 .
O7 H7WA 0.8507 .
O7 H7WB 0.8490 .

loop_
_geom_torsion_atom_site_label_1
_geom_torsion_atom_site_label_2
_geom_torsion_atom_site_label_3
_geom_torsion_atom_site_label_4
_geom_torsion
_geom_torsion_site_symmetry_1
O4 Co1 O1 C13 174.5(2) 1_545
O3 Co1 O1 C13 -19.2(3) 2_676
O2 Co1 O1 C13 0.01(19) .
N1 Co1 O1 C13 -94.0(2) .
N6 Co1 O1 C13 81.3(2) 1_654
O4 Co1 O2 C13 -11.8(3) 1_545
O3 Co1 O2 C13 170.3(2) 2_676
N1 Co1 O2 C13 85.2(2) .
N6 Co1 O2 C13 -101.0(2) 1_654
O1 Co1 O2 C13 -0.01(19) .
O4 Co1 N1 C4 -170.3(3) 1_545
O3 Co1 N1 C4 -53.6(3) 2_676
O2 Co1 N1 C4 37.2(3) .
O1 Co1 N1 C4 96.6(3) .
O4 Co1 N1 C3 4.7(3) 1_545
O3 Co1 N1 C3 121.3(3) 2_676
O2 Co1 N1 C3 -147.8(3) .
C6 N2 N3 C7 0.6(5) .
C5 C1 C2 C3 -1.3(5) .
C6 C1 C2 C3 173.7(4) .
C4 N1 C3 C2 1.1(5) .
Co1 N1 C3 C2 -173.9(3) .
C1 C2 C3 N1 0.2(6) .
C3 N1 C4 C5 -1.3(6) .
Co1 N1 C4 C5 174.0(3) .
N1 C4 C5 C1 0.2(6) .
C2 C1 C5 C4 1.1(6) .
C6 C1 C5 C4 -174.2(4) .
N3 N2 C6 N4 0.7(5) .
N3 N2 C6 C1 -177.7(3) .
C7 N4 C6 N2 -1.6(4) .
N5 N4 C6 N2 -172.9(4) .
C7 N4 C6 C1 176.7(4) .
N5 N4 C6 C1 5.4(6) .
C2 C1 C6 N2 -137.5(4) .
C5 C1 C6 N2 37.6(6) .
C2 C1 C6 N4 44.4(6) .
C5 C1 C6 N4 -140.5(4) .
N2 N3 C7 N4 -1.6(4) .
N2 N3 C7 C8 178.2(3) .
C6 N4 C7 N3 2.0(4) .
N5 N4 C7 N3 173.2(4) .
C6 N4 C7 C8 -177.8(4) .
N5 N4 C7 C8 -6.5(6) .
N3 C7 C8 C12 144.9(4) .
N4 C7 C8 C12 -35.4(6) .
N3 C7 C8 C9 -31.5(5) .
N4 C7 C8 C9 148.3(4) .
C12 C8 C9 C10 -0.6(5) .
C7 C8 C9 C10 176.0(3) .
C11 N6 C10 C9 1.2(5) .
Co1 N6 C10 C9 -176.4(3) 1_456
C8 C9 C10 N6 -0.7(6) .
C10 N6 C11 C12 -0.4(5) .
Co1 N6 C11 C12 177.0(3) 1_456
N6 C11 C12 C8 -0.9(5) .
C9 C8 C12 C11 1.3(5) .
C7 C8 C12 C11 -175.0(3) .
Co1 O2 C13 O1 0.0(3) .
Co1 O2 C13 C14 -179.2(3) .
Co1 O1 C13 O2 0.0(3) .
Co1 O1 C13 C14 179.2(3) .
O2 C13 C14 C20 -172.0(3) .
O1 C13 C14 C20 8.8(5) .
O2 C13 C14 C15 7.7(5) .
O1 C13 C14 C15 -171.5(3) .
C20 C14 C15 C16 -2.1(5) .
C13 C14 C15 C16 178.2(3) .
C14 C15 C16 C18 1.7(5) .
C14 C15 C16 C17 -179.6(3) .
Co1 O3 C17 O4 -67.2(11) 2_676
Co1 O3 C17 C16 114.3(10) 2_676
Co1 O4 C17 O3 -1.8(5) 1_565
Co1 O4 C17 C16 176.7(2) 1_565
C18 C16 C17 O3 169.4(3) .
C15 C16 C17 O3 -9.3(5) .
C18 C16 C17 O4 -9.3(5) .
C15 C16 C17 O4 172.0(3) .
C15 C16 C18 C19 0.6(6) .
C17 C16 C18 C19 -178.1(4) .
C16 C18 C19 C20 -2.7(7) .
C15 C14 C20 C19 0.1(6) .
C13 C14 C20 C19 179.7(4) .
C18 C19 C20 C14 2.3(7) .
